data_1574935
loop_
_publ_author_name
'Liao, Ping'
'Wang, Yanping'
'Zhong, Li'
'Yuan, Jinwei'
'Yang, Liangru'

_publ_section_title
;
 (S,S)-Diiodido{3,3&#x2032;-methylenebis[1-(1-hydroxy-4-methylpentan-2-yl)imidazol-2-ylene]}palladium(II)
 ethanol monosolvate
;
_journal_coeditor_code ZL4080
_journal_issue 6
_journal_name_full IUCrData
_journal_page_first x250423
_journal_paper_doi 10.1107/S2414314625004237
_journal_volume 10
_journal_year 2025
_chemical_absolute_configuration ad
_chemical_formula_iupac '[Pd I2 (C19 H32 N4 O2)], C2 H6 O'
_chemical_formula_moiety 'C19 H32 I2 N4 O2 Pd, C2 H6 O'
_chemical_formula_sum 'C21 H38 I2 N4 O3 Pd'
_chemical_formula_weight 754.75
_chemical_name_systematic
'(<i>S</i>,<i>S</i>)-Diiodido{3,3'-methylenebis[1-(1-hydroxy-4-methylpentan-2-yl)imidazol-2-ylene]}palladium(II) ethanol monosolvate'
_space_group_crystal_system orthorhombic
_space_group_IT_number 19
_space_group_name_Hall 'P 2ac 2ab'
_space_group_name_H-M_alt 'P 21 21 21'
_atom_sites_solution_hydrogens geom
_atom_sites_solution_primary direct
_audit_creation_method
;
Olex2 1.5
(compiled 2025.04.05 svn.rf049d14d for OlexSys, GUI svn.r7224)
;
_cell_angle_alpha 90
_cell_angle_beta 90
_cell_angle_gamma 90
_cell_formula_units_Z 4
_cell_length_a 11.5190(2)
_cell_length_b 12.4798(2)
_cell_length_c 19.5537(3)
_cell_measurement_reflns_used 4920
_cell_measurement_temperature 293(2)
_cell_measurement_theta_max 70.9060
_cell_measurement_theta_min 4.1580
_cell_volume 2810.94(8)
_computing_cell_refinement
;
CrysAlisPro 1.171.40.53 (Rigaku OD, 2019)
;
_computing_data_collection
;
CrysAlisPro 1.171.40.53 (Rigaku OD, 2019)
;
_computing_data_reduction
;
CrysAlisPro 1.171.40.53 (Rigaku OD, 2019)
;
_computing_molecular_graphics
;
Olex2 1.5 (Dolomanov <i>et al.</i>,  2009)
;
_computing_publication_material
;
Olex2 1.5 (Dolomanov <i>et al.</i>,  2009)
;
_computing_structure_refinement
;
<i>SHELXL2019/3</i> (Sheldrick, 2015)
;
_computing_structure_solution
;
SHELXS  (Sheldrick, 2008)
;
_diffrn_ambient_temperature 293(2)
_diffrn_detector 'CCD plate'
_diffrn_detector_area_resol_mean 16.2312
_diffrn_measured_fraction_theta_full 1.000
_diffrn_measured_fraction_theta_max 0.986
_diffrn_measurement_device 'four-circle diffractometer'
_diffrn_measurement_device_type 'Xcalibur, Eos, Gemini'
_diffrn_measurement_method '\w scans'
_diffrn_radiation_monochromator graphite
_diffrn_radiation_probe x-ray
_diffrn_radiation_type 'Cu K\a'
_diffrn_radiation_wavelength 1.54184
_diffrn_reflns_av_R_equivalents 0.0454
_diffrn_reflns_av_unetI/netI 0.0657
_diffrn_reflns_limit_h_max 13
_diffrn_reflns_limit_h_min -12
_diffrn_reflns_limit_k_max 15
_diffrn_reflns_limit_k_min -14
_diffrn_reflns_limit_l_max 23
_diffrn_reflns_limit_l_min -14
_diffrn_reflns_number 10617
_diffrn_reflns_theta_full 67.684
_diffrn_reflns_theta_max 71.044
_diffrn_reflns_theta_min 4.203
_diffrn_source 'fine-focus sealed X-ray tube'
_exptl_absorpt_coefficient_mu 22.785
_exptl_absorpt_correction_T_max 1.00000
_exptl_absorpt_correction_T_min 0.58078
_exptl_absorpt_correction_type multi-scan
_exptl_absorpt_process_details
;
(CrysAlisPro; Rigaku OD, 2019)
;
_exptl_crystal_colour yellow
_exptl_crystal_density_diffrn 1.783
_exptl_crystal_description block
_exptl_crystal_F_000 1472
_exptl_crystal_size_max 0.15
_exptl_crystal_size_mid 0.12
_exptl_crystal_size_min 0.1
_refine_diff_density_max 0.943
_refine_diff_density_min -0.780
_refine_ls_abs_structure_details
;
Flack <i>x</i> determined using 1903 quotients
[(<i>I</i>^+^)-(<i>I</i>^-^)]/[(<i>I</i>^+^)+(<i>I</i>^-^)]
(Parsons <i>et al.</i>, 2013)
;
_refine_ls_abs_structure_Flack -0.004(8)
_refine_ls_extinction_method none
_refine_ls_goodness_of_fit_ref 1.043
_refine_ls_hydrogen_treatment constr
_refine_ls_matrix_type full
_refine_ls_number_parameters 316
_refine_ls_number_reflns 5265
_refine_ls_number_restraints 70
_refine_ls_restrained_S_all 1.037
_refine_ls_R_factor_all 0.0443
_refine_ls_R_factor_gt 0.0402
_refine_ls_shift/su_max 0.001
_refine_ls_shift/su_mean 0.000
_refine_ls_structure_factor_coef Fsqd
_refine_ls_weighting_details 'w=1/[\s^2^(Fo^2^)+(0.0424P)^2^] where P=(Fo^2^+2Fc^2^)/3'
_refine_ls_weighting_scheme calc
_refine_ls_wR_factor_gt 0.0945
_refine_ls_wR_factor_ref 0.0988
_reflns_number_gt 4887
_reflns_number_total 5265
_reflns_threshold_expression 'I > 2\s(I)'
_cod_data_source_file zl4080.cif
_cod_data_source_block I
_cod_original_cell_volume 2810.92(8)
_cod_database_code 1574935
_shelx_space_group_comment
;
The symmetry employed for this shelxl refinement is uniquely defined
by the following loop, which should always be used as a source of
symmetry information in preference to the above space-group names.
They are only intended as comments.
;
_shelx_estimated_absorpt_t_min 0.131
_shelx_estimated_absorpt_t_max 0.209

loop_
_space_group_symop_operation_xyz
'x, y, z'
'-x+1/2, -y, z+1/2'
'x+1/2, -y+1/2, -z'
'-x, y+1/2, -z+1/2'

loop_
_atom_site_type_symbol
_atom_site_label
_atom_site_fract_x
_atom_site_fract_y
_atom_site_fract_z
_atom_site_U_iso_or_equiv
_atom_site_adp_type
_atom_site_calc_flag
_atom_site_occupancy
_atom_site_disorder_assembly
_atom_site_disorder_group
I I1 0.22094(7) 0.76030(6) 0.28882(4) 0.03677(18) Uani d 1 . .
I I2 0.47860(7) 0.80151(6) 0.40700(4) 0.03859(19) Uani d 1 . .
Pd Pd1 0.36900(7) 0.63403(5) 0.35432(3) 0.02394(16) Uani d 1 . .
O O1 0.7132(10) 0.5393(7) 0.5616(7) 0.066(3) Uani d 1 . .
H H1 0.687748 0.478394 0.557033 0.100 Uiso calc 1 . .
O O2 0.0396(14) 0.3230(10) 0.3847(11) 0.111(6) Uani d 1 . .
H H2 0.088367 0.278229 0.395532 0.167 Uiso calc 1 . .
O O3 0.231(4) 0.179(4) 0.3972(18) 0.067(9) Uani d 0.58(4) A 1
H H3A 0.219942 0.114842 0.403898 0.101 Uiso calc 0.58(4) A 1
N N1 0.1911(9) 0.4636(8) 0.3073(5) 0.035(2) Uani d 1 . .
N N2 0.3651(9) 0.4424(7) 0.2701(4) 0.033(2) Uani d 1 . .
N N3 0.5322(8) 0.4567(7) 0.3395(4) 0.0265(18) Uani d 1 . .
N N4 0.5416(8) 0.5034(7) 0.4443(4) 0.0269(18) Uani d 1 . .
C C1 0.2992(9) 0.5057(8) 0.3086(5) 0.027(2) Uani d 1 . .
C C2 0.1928(12) 0.3735(10) 0.2642(7) 0.045(3) Uani d 1 . .
H H2A 0.129794 0.330227 0.253169 0.053 Uiso calc 1 . .
C C3 0.3011(11) 0.3617(10) 0.2422(6) 0.040(3) Uani d 1 . .
H H3 0.328157 0.308308 0.213123 0.048 Uiso calc 1 . .
C C4 0.4900(12) 0.4538(10) 0.2692(6) 0.040(3) Uani d 1 . .
H H4A 0.511298 0.519395 0.245733 0.048 Uiso calc 1 . .
H H4B 0.524699 0.393992 0.245039 0.048 Uiso calc 1 . .
C C5 0.4888(9) 0.5291(8) 0.3855(5) 0.024(2) Uani d 1 . .
C C6 0.6090(10) 0.3899(9) 0.3703(6) 0.036(3) Uani d 1 . .
H H6 0.649617 0.334577 0.349275 0.043 Uiso calc 1 . .
C C7 0.6163(11) 0.4174(10) 0.4359(6) 0.040(3) Uani d 1 . .
H H7 0.662050 0.385333 0.469340 0.048 Uiso calc 1 . .
C C8 0.5235(11) 0.5596(9) 0.5105(5) 0.033(2) Uani d 1 . .
H H8 0.467610 0.617056 0.501538 0.039 Uiso calc 1 . .
C C9 0.6332(12) 0.6132(10) 0.5348(6) 0.044(3) Uani d 1 . .
H H9A 0.668642 0.651178 0.496925 0.053 Uiso calc 1 . .
H H9B 0.613832 0.665412 0.569787 0.053 Uiso calc 1 . .
C C10 0.4671(12) 0.4858(11) 0.5620(6) 0.043(3) Uani d 1 . .
H H10A 0.514080 0.421594 0.565568 0.052 Uiso calc 1 . .
H H10B 0.468800 0.520929 0.606251 0.052 Uiso calc 1 . .
C C11 0.3444(12) 0.4526(11) 0.5477(7) 0.046(3) Uani d 1 . .
H H11 0.344444 0.419456 0.502233 0.055 Uiso calc 1 . .
C C12 0.2626(15) 0.5474(14) 0.5439(10) 0.075(5) Uani d 1 . .
H H12A 0.187471 0.523464 0.529165 0.112 Uiso calc 1 . .
H H12B 0.292290 0.598890 0.511917 0.112 Uiso calc 1 . .
H H12C 0.256257 0.579808 0.588263 0.112 Uiso calc 1 . .
C C13 0.3018(15) 0.3686(18) 0.5970(12) 0.097(8) Uani d 1 . .
H H13A 0.310226 0.394318 0.642997 0.146 Uiso calc 1 . .
H H13B 0.346479 0.304241 0.591359 0.146 Uiso calc 1 . .
H H13C 0.221440 0.353569 0.588082 0.146 Uiso calc 1 . .
C C14 0.0911(10) 0.4990(9) 0.3473(6) 0.035(2) Uani d 1 . .
H H14 0.111652 0.568367 0.367423 0.042 Uiso calc 1 . .
C C15 0.0739(16) 0.4208(14) 0.4066(10) 0.072(5) Uani d 1 . .
H H15A 0.146138 0.413779 0.431679 0.086 Uiso calc 1 . .
H H15B 0.015924 0.449361 0.437636 0.086 Uiso calc 1 . .
C C16 -0.0123(10) 0.5180(10) 0.3007(7) 0.042(3) Uani d 1 . .
H H16A -0.032345 0.450933 0.278620 0.050 Uiso calc 1 . .
H H16B 0.010273 0.568200 0.265291 0.050 Uiso calc 1 . .
C C17 -0.1204(12) 0.5616(12) 0.3372(9) 0.055(4) Uani d 1 . .
H H17 -0.148346 0.506263 0.368686 0.067 Uiso calc 1 . .
C C18 -0.2155(13) 0.5807(12) 0.2826(11) 0.070(5) Uani d 1 . .
H H18A -0.185454 0.626213 0.247224 0.106 Uiso calc 1 . .
H H18B -0.281394 0.614412 0.303586 0.106 Uiso calc 1 . .
H H18C -0.238542 0.513307 0.263256 0.106 Uiso calc 1 . .
C C19 -0.0991(15) 0.6642(14) 0.3786(8) 0.069(5) Uani d 1 . .
H H19A -0.049281 0.648402 0.416660 0.103 Uiso calc 1 . .
H H19B -0.171869 0.691329 0.395168 0.103 Uiso calc 1 . .
H H19C -0.062953 0.716958 0.349964 0.103 Uiso calc 1 . .
C C20 0.348(4) 0.205(6) 0.415(2) 0.090(11) Uani d 0.58(4) A 1
H H20A 0.360606 0.188291 0.463158 0.108 Uiso calc 0.58(4) A 1
H H20B 0.360175 0.281393 0.409172 0.108 Uiso calc 0.58(4) A 1
C C20A 0.345(5) 0.204(9) 0.391(3) 0.091(12) Uani d 0.42(4) A 2
H H20C 0.358128 0.280701 0.386164 0.109 Uiso calc 0.42(4) A 2
H H20D 0.354750 0.170198 0.346588 0.109 Uiso calc 0.42(4) A 2
C C21 0.435(3) 0.143(3) 0.371(2) 0.093(12) Uani d 0.58(4) A 1
H H21A 0.408514 0.141784 0.324648 0.140 Uiso calc 0.58(4) A 1
H H21B 0.440859 0.070551 0.387875 0.140 Uiso calc 0.58(4) A 1
H H21C 0.509430 0.176727 0.373598 0.140 Uiso calc 0.58(4) A 1
C C21A 0.425(4) 0.155(4) 0.445(3) 0.094(16) Uani d 0.42(4) A 2
H H21D 0.427849 0.078544 0.438395 0.141 Uiso calc 0.42(4) A 2
H H21E 0.395236 0.170467 0.489548 0.141 Uiso calc 0.42(4) A 2
H H21F 0.501320 0.184250 0.440102 0.141 Uiso calc 0.42(4) A 2
O O3A 0.232(6) 0.183(5) 0.419(2) 0.061(11) Uani d 0.42(4) A 2
H H3AA 0.227571 0.119314 0.429671 0.091 Uiso calc 0.42(4) A 2

loop_
_atom_site_aniso_label
_atom_site_aniso_U_11
_atom_site_aniso_U_22
_atom_site_aniso_U_33
_atom_site_aniso_U_12
_atom_site_aniso_U_13
_atom_site_aniso_U_23
I1 0.0490(4) 0.0298(3) 0.0316(3) 0.0014(3) -0.0019(3) 0.0079(3)
I2 0.0528(4) 0.0269(3) 0.0361(3) -0.0131(3) -0.0041(3) -0.0017(3)
Pd1 0.0329(4) 0.0195(3) 0.0194(3) -0.0027(3) 0.0014(3) -0.0020(3)
O1 0.059(6) 0.034(5) 0.106(9) -0.007(5) -0.043(7) 0.001(6)
O2 0.109(12) 0.060(8) 0.164(17) -0.003(8) 0.025(12) 0.035(10)
O3 0.077(15) 0.058(14) 0.067(19) 0.017(12) 0.005(16) 0.017(15)
N1 0.042(6) 0.027(4) 0.037(5) 0.000(4) 0.001(4) -0.002(4)
N2 0.042(5) 0.032(4) 0.024(4) 0.001(4) 0.004(4) -0.011(3)
N3 0.025(4) 0.032(4) 0.023(4) 0.002(4) 0.004(4) -0.005(3)
N4 0.028(4) 0.028(4) 0.025(4) -0.002(4) -0.002(4) 0.000(3)
C1 0.034(6) 0.024(5) 0.023(4) -0.009(4) -0.002(4) 0.001(4)
C2 0.049(7) 0.034(6) 0.051(7) -0.008(6) -0.006(6) -0.014(6)
C3 0.048(7) 0.039(6) 0.032(5) 0.004(6) 0.000(5) -0.017(5)
C4 0.048(7) 0.046(6) 0.026(5) -0.003(6) 0.007(5) -0.012(5)
C5 0.026(5) 0.022(4) 0.024(4) 0.002(4) 0.001(4) -0.002(4)
C6 0.031(6) 0.032(6) 0.045(6) 0.009(5) 0.007(5) -0.013(5)
C7 0.034(6) 0.045(6) 0.040(6) 0.006(6) -0.003(5) -0.001(5)
C8 0.046(6) 0.031(5) 0.021(4) 0.007(5) 0.000(5) -0.005(4)
C9 0.058(8) 0.035(6) 0.039(6) 0.002(6) -0.011(6) -0.008(5)
C10 0.051(7) 0.049(7) 0.030(5) 0.004(6) -0.001(6) 0.001(5)
C11 0.048(8) 0.047(7) 0.043(7) 0.001(6) 0.015(6) -0.002(6)
C12 0.063(10) 0.076(12) 0.085(13) 0.024(10) 0.004(10) -0.008(10)
C13 0.061(11) 0.111(17) 0.119(17) -0.016(11) 0.018(12) 0.060(15)
C14 0.038(6) 0.029(5) 0.038(6) 0.002(5) 0.000(5) -0.002(5)
C15 0.073(11) 0.066(10) 0.076(11) 0.013(9) 0.028(10) 0.024(9)
C16 0.036(6) 0.036(6) 0.053(7) 0.003(5) -0.011(6) -0.003(5)
C17 0.037(7) 0.047(7) 0.083(10) -0.002(6) 0.013(8) 0.014(7)
C18 0.042(7) 0.047(8) 0.122(15) 0.001(7) -0.007(10) 0.004(9)
C19 0.071(11) 0.074(11) 0.061(9) 0.012(9) 0.007(8) -0.021(8)
C20 0.096(17) 0.069(14) 0.11(3) -0.025(14) 0.02(2) -0.01(3)
C20A 0.095(18) 0.072(15) 0.11(3) -0.023(15) 0.02(2) 0.00(3)
C21 0.089(19) 0.072(17) 0.12(2) -0.026(16) 0.011(17) -0.012(17)
C21A 0.08(2) 0.08(2) 0.12(3) -0.013(19) -0.02(2) 0.02(2)
O3A 0.09(2) 0.036(14) 0.05(2) 0.000(14) 0.018(17) 0.007(15)

loop_
_atom_type_symbol
_atom_type_description
_atom_type_scat_dispersion_real
_atom_type_scat_dispersion_imag
_atom_type_scat_source
C C 0.0181 0.0091 'International Tables Vol C Tables 4.2.6.8 and 6.1.1.4'
H H 0.0000 0.0000 'International Tables Vol C Tables 4.2.6.8 and 6.1.1.4'
I I -0.3257 6.8362 'International Tables Vol C Tables 4.2.6.8 and 6.1.1.4'
N N 0.0311 0.0180 'International Tables Vol C Tables 4.2.6.8 and 6.1.1.4'
O O 0.0492 0.0322 'International Tables Vol C Tables 4.2.6.8 and 6.1.1.4'
Pd Pd 0.1215 3.9337 'International Tables Vol C Tables 4.2.6.8 and 6.1.1.4'

loop_
_geom_angle_atom_site_label_1
_geom_angle_atom_site_label_2
_geom_angle_atom_site_label_3
_geom_angle_site_symmetry_1
_geom_angle_site_symmetry_3
_geom_angle
_geom_angle_publ_flag
I2 Pd1 I1 . . 91.46(3) ?
C1 Pd1 I1 . . 90.1(3) ?
C1 Pd1 I2 . . 174.5(3) ?
C5 Pd1 I1 . . 168.9(3) ?
C5 Pd1 I2 . . 94.0(3) ?
C5 Pd1 C1 . . 83.7(4) ?
C9 O1 H1 . . 109.5 ?
C15 O2 H2 . . 109.5 ?
C20 O3 H3A . . 109.5 ?
C1 N1 C2 . . 108.1(10) ?
C1 N1 C14 . . 126.8(10) ?
C2 N1 C14 . . 125.0(10) ?
C1 N2 C3 . . 110.9(10) ?
C1 N2 C4 . . 121.1(9) ?
C3 N2 C4 . . 127.3(10) ?
C5 N3 C4 . . 120.9(9) ?
C6 N3 C4 . . 128.4(10) ?
C6 N3 C5 . . 110.6(8) ?
C5 N4 C7 . . 111.5(9) ?
C5 N4 C8 . . 124.8(9) ?
C7 N4 C8 . . 123.7(9) ?
N1 C1 Pd1 . . 133.6(8) ?
N2 C1 Pd1 . . 119.9(8) ?
N2 C1 N1 . . 106.5(9) ?
N1 C2 H2A . . 126.4 ?
C3 C2 N1 . . 107.2(11) ?
C3 C2 H2A . . 126.4 ?
N2 C3 H3 . . 126.4 ?
C2 C3 N2 . . 107.3(10) ?
C2 C3 H3 . . 126.4 ?
N2 C4 N3 . . 108.8(9) ?
N2 C4 H4A . . 109.9 ?
N2 C4 H4B . . 109.9 ?
N3 C4 H4A . . 109.9 ?
N3 C4 H4B . . 109.9 ?
H4A C4 H4B . . 108.3 ?
N3 C5 Pd1 . . 119.0(7) ?
N4 C5 Pd1 . . 137.1(7) ?
N4 C5 N3 . . 103.9(8) ?
N3 C6 H6 . . 125.9 ?
C7 C6 N3 . . 108.1(10) ?
C7 C6 H6 . . 125.9 ?
N4 C7 H7 . . 127.0 ?
C6 C7 N4 . . 105.9(11) ?
C6 C7 H7 . . 127.0 ?
N4 C8 H8 . . 106.4 ?
N4 C8 C9 . . 111.6(10) ?
N4 C8 C10 . . 110.7(9) ?
C9 C8 H8 . . 106.4 ?
C9 C8 C10 . . 114.9(10) ?
C10 C8 H8 . . 106.4 ?
O1 C9 C8 . . 112.1(10) ?
O1 C9 H9A . . 109.2 ?
O1 C9 H9B . . 109.2 ?
C8 C9 H9A . . 109.2 ?
C8 C9 H9B . . 109.2 ?
H9A C9 H9B . . 107.9 ?
C8 C10 H10A . . 108.1 ?
C8 C10 H10B . . 108.1 ?
H10A C10 H10B . . 107.3 ?
C11 C10 C8 . . 116.7(11) ?
C11 C10 H10A . . 108.1 ?
C11 C10 H10B . . 108.1 ?
C10 C11 H11 . . 106.6 ?
C10 C11 C12 . . 112.3(13) ?
C10 C11 C13 . . 112.3(13) ?
C12 C11 H11 . . 106.6 ?
C13 C11 H11 . . 106.6 ?
C13 C11 C12 . . 111.8(14) ?
C11 C12 H12A . . 109.5 ?
C11 C12 H12B . . 109.5 ?
C11 C12 H12C . . 109.5 ?
H12A C12 H12B . . 109.5 ?
H12A C12 H12C . . 109.5 ?
H12B C12 H12C . . 109.5 ?
C11 C13 H13A . . 109.5 ?
C11 C13 H13B . . 109.5 ?
C11 C13 H13C . . 109.5 ?
H13A C13 H13B . . 109.5 ?
H13A C13 H13C . . 109.5 ?
H13B C13 H13C . . 109.5 ?
N1 C14 H14 . . 107.0 ?
N1 C14 C15 . . 108.5(11) ?
N1 C14 C16 . . 110.1(10) ?
C15 C14 H14 . . 107.0 ?
C16 C14 H14 . . 107.0 ?
C16 C14 C15 . . 116.9(12) ?
O2 C15 C14 . . 112.0(16) ?
O2 C15 H15A . . 109.2 ?
O2 C15 H15B . . 109.2 ?
C14 C15 H15A . . 109.2 ?
C14 C15 H15B . . 109.2 ?
H15A C15 H15B . . 107.9 ?
C14 C16 H16A . . 108.7 ?
C14 C16 H16B . . 108.7 ?
C14 C16 C17 . . 114.4(12) ?
H16A C16 H16B . . 107.6 ?
C17 C16 H16A . . 108.7 ?
C17 C16 H16B . . 108.7 ?
C16 C17 H17 . . 108.0 ?
C16 C17 C18 . . 108.0(14) ?
C18 C17 H17 . . 108.0 ?
C19 C17 C16 . . 114.3(12) ?
C19 C17 H17 . . 108.0 ?
C19 C17 C18 . . 110.4(13) ?
C17 C18 H18A . . 109.5 ?
C17 C18 H18B . . 109.5 ?
C17 C18 H18C . . 109.5 ?
H18A C18 H18B . . 109.5 ?
H18A C18 H18C . . 109.5 ?
H18B C18 H18C . . 109.5 ?
C17 C19 H19A . . 109.5 ?
C17 C19 H19B . . 109.5 ?
C17 C19 H19C . . 109.5 ?
H19A C19 H19B . . 109.5 ?
H19A C19 H19C . . 109.5 ?
H19B C19 H19C . . 109.5 ?
O3 C20 H20A . . 109.4 ?
O3 C20 H20B . . 109.4 ?
O3 C20 C21 . . 111(4) ?
H20A C20 H20B . . 108.0 ?
C21 C20 H20A . . 109.4 ?
C21 C20 H20B . . 109.4 ?
H20C C20A H20D . . 109.2 ?
C21A C20A H20C . . 111.4 ?
C21A C20A H20D . . 111.4 ?
O3A C20A H20C . . 111.4 ?
O3A C20A H20D . . 111.4 ?
O3A C20A C21A . . 102(6) ?
C20 C21 H21A . . 109.5 ?
C20 C21 H21B . . 109.5 ?
C20 C21 H21C . . 109.5 ?
H21A C21 H21B . . 109.5 ?
H21A C21 H21C . . 109.5 ?
H21B C21 H21C . . 109.5 ?
C20A C21A H21D . . 109.5 ?
C20A C21A H21E . . 109.5 ?
C20A C21A H21F . . 109.5 ?
H21D C21A H21E . . 109.5 ?
H21D C21A H21F . . 109.5 ?
H21E C21A H21F . . 109.5 ?
C20A O3A H3AA . . 109.5 ?

loop_
_geom_bond_atom_site_label_1
_geom_bond_atom_site_label_2
_geom_bond_site_symmetry_2
_geom_bond_distance
_geom_bond_publ_flag
I1 Pd1 . 2.6518(10) ?
I2 Pd1 . 2.6501(10) ?
Pd1 C1 . 2.003(10) ?
Pd1 C5 . 1.997(10) ?
O1 H1 . 0.8200 ?
O1 C9 . 1.405(15) ?
O2 H2 . 0.8200 ?
O2 C15 . 1.35(2) ?
O3 H3A . 0.8200 ?
O3 C20 . 1.43(2) ?
N1 C1 . 1.351(14) ?
N1 C2 . 1.405(14) ?
N1 C14 . 1.461(15) ?
N2 C1 . 1.329(14) ?
N2 C3 . 1.362(15) ?
N2 C4 . 1.446(16) ?
N3 C4 . 1.459(14) ?
N3 C5 . 1.369(12) ?
N3 C6 . 1.358(15) ?
N4 C5 . 1.340(13) ?
N4 C7 . 1.385(15) ?
N4 C8 . 1.487(12) ?
C2 H2A . 0.9300 ?
C2 C3 . 1.327(18) ?
C3 H3 . 0.9300 ?
C4 H4A . 0.9700 ?
C4 H4B . 0.9700 ?
C6 H6 . 0.9300 ?
C6 C7 . 1.330(16) ?
C7 H7 . 0.9300 ?
C8 H8 . 0.9800 ?
C8 C9 . 1.507(17) ?
C8 C10 . 1.511(16) ?
C9 H9A . 0.9700 ?
C9 H9B . 0.9700 ?
C10 H10A . 0.9700 ?
C10 H10B . 0.9700 ?
C10 C11 . 1.499(19) ?
C11 H11 . 0.9800 ?
C11 C12 . 1.514(19) ?
C11 C13 . 1.51(2) ?
C12 H12A . 0.9600 ?
C12 H12B . 0.9600 ?
C12 H12C . 0.9600 ?
C13 H13A . 0.9600 ?
C13 H13B . 0.9600 ?
C13 H13C . 0.9600 ?
C14 H14 . 0.9800 ?
C14 C15 . 1.528(19) ?
C14 C16 . 1.518(16) ?
C15 H15A . 0.9700 ?
C15 H15B . 0.9700 ?
C16 H16A . 0.9700 ?
C16 H16B . 0.9700 ?
C16 C17 . 1.534(18) ?
C17 H17 . 0.9800 ?
C17 C18 . 1.55(2) ?
C17 C19 . 1.53(2) ?
C18 H18A . 0.9600 ?
C18 H18B . 0.9600 ?
C18 H18C . 0.9600 ?
C19 H19A . 0.9600 ?
C19 H19B . 0.9600 ?
C19 H19C . 0.9600 ?
C20 H20A . 0.9700 ?
C20 H20B . 0.9700 ?
C20 C21 . 1.53(3) ?
C20A H20C . 0.9700 ?
C20A H20D . 0.9700 ?
C20A C21A . 1.53(3) ?
C20A O3A . 1.44(3) ?
C21 H21A . 0.9600 ?
C21 H21B . 0.9600 ?
C21 H21C . 0.9600 ?
C21A H21D . 0.9600 ?
C21A H21E . 0.9600 ?
C21A H21F . 0.9600 ?
O3A H3AA . 0.8200 ?

loop_
_geom_hbond_atom_site_label_D
_geom_hbond_atom_site_label_H
_geom_hbond_atom_site_label_A
_geom_hbond_site_symmetry_A
_geom_hbond_distance_DH
_geom_hbond_distance_HA
_geom_hbond_distance_DA
_geom_hbond_angle_DHA
_geom_hbond_publ_flag
O1 H1 O3 3_556 0.82 2.21 2.85(5) 134.2 yes
O1 H1 O3A 3_556 0.82 2.13 2.80(6) 140.1 yes
O2 H2 O3 . 0.82 2.06 2.86(5) 163.9 yes
O2 H2 O3A . 0.82 2.09 2.90(7) 170.9 yes
O3 H3A O1 3_456 0.82 2.04 2.85(5) 167.9 yes
O3A H3AA O1 3_456 0.82 1.99 2.80(6) 169.7 yes

loop_
_geom_torsion_atom_site_label_1
_geom_torsion_atom_site_label_2
_geom_torsion_atom_site_label_3
_geom_torsion_atom_site_label_4
_geom_torsion_site_symmetry_1
_geom_torsion_site_symmetry_2
_geom_torsion_site_symmetry_3
_geom_torsion_site_symmetry_4
_geom_torsion
_geom_torsion_publ_flag
N1 C2 C3 N2 . . . . -0.5(15) ?
N1 C14 C15 O2 . . . . -67.9(18) ?
N1 C14 C16 C17 . . . . -176.7(10) ?
N3 C6 C7 N4 . . . . -0.2(14) ?
N4 C8 C9 O1 . . . . -75.5(13) ?
N4 C8 C10 C11 . . . . -67.5(14) ?
C1 N1 C2 C3 . . . . 1.6(15) ?
C1 N1 C14 C15 . . . . -102.5(14) ?
C1 N1 C14 C16 . . . . 128.4(11) ?
C1 N2 C3 C2 . . . . -0.8(14) ?
C1 N2 C4 N3 . . . . 49.6(14) ?
C2 N1 C1 Pd1 . . . . 178.1(9) ?
C2 N1 C1 N2 . . . . -2.0(13) ?
C2 N1 C14 C15 . . . . 72.3(16) ?
C2 N1 C14 C16 . . . . -56.8(15) ?
C3 N2 C1 Pd1 . . . . -178.4(8) ?
C3 N2 C1 N1 . . . . 1.8(13) ?
C3 N2 C4 N3 . . . . -120.4(12) ?
C4 N2 C1 Pd1 . . . . 10.1(14) ?
C4 N2 C1 N1 . . . . -169.7(10) ?
C4 N2 C3 C2 . . . . 170.0(12) ?
C4 N3 C5 Pd1 . . . . -1.5(13) ?
C4 N3 C5 N4 . . . . 176.1(10) ?
C4 N3 C6 C7 . . . . -175.7(12) ?
C5 N3 C4 N2 . . . . -54.5(14) ?
C5 N3 C6 C7 . . . . 0.2(14) ?
C5 N4 C7 C6 . . . . 0.1(14) ?
C5 N4 C8 C9 . . . . -116.1(11) ?
C5 N4 C8 C10 . . . . 114.7(12) ?
C6 N3 C4 N2 . . . . 121.1(12) ?
C6 N3 C5 Pd1 . . . . -177.8(7) ?
C6 N3 C5 N4 . . . . -0.2(12) ?
C7 N4 C5 Pd1 . . . . 177.0(9) ?
C7 N4 C5 N3 . . . . 0.0(12) ?
C7 N4 C8 C9 . . . . 63.7(14) ?
C7 N4 C8 C10 . . . . -65.5(14) ?
C8 N4 C5 Pd1 . . . . -3.2(17) ?
C8 N4 C5 N3 . . . . 179.9(9) ?
C8 N4 C7 C6 . . . . -179.7(11) ?
C8 C10 C11 C12 . . . . -60.2(16) ?
C8 C10 C11 C13 . . . . 172.7(14) ?
C9 C8 C10 C11 . . . . 165.1(11) ?
C10 C8 C9 O1 . . . . 51.5(15) ?
C14 N1 C1 Pd1 . . . . -6.3(18) ?
C14 N1 C1 N2 . . . . 173.5(10) ?
C14 N1 C2 C3 . . . . -174.0(11) ?
C14 C16 C17 C18 . . . . 177.8(11) ?
C14 C16 C17 C19 . . . . 54.5(17) ?
C15 C14 C16 C17 . . . . 59.0(16) ?
C16 C14 C15 O2 . . . . 57.3(19) ?
